data_4001484
loop_
_publ_author_name
'Herv\'e, Katel'
'Cador, Olivier'
'Golhen, St\'ephane'
'Costuas, Karine'
'Halet, Jean-Fran\,cois'
'Shirahata, Takashi'
'Muto, Tsuyoshi'
'Imakubo, Tatsuro'
'Miyazaki, Akira'
'Ouahab, Lahc\`ene'

_publ_section_title
;
 Iodine Substituted Tetrathiafulvalene Radical Cation Salts with
 [M(isoq)2(NCS)4]-Anions where M = CrIII, GaIII:&#x00A0; Role of
 I&#x00B7;&#x00B7;&#x00B7;S and S&#x00B7;&#x00B7;&#x00B7;S Contacts on
 Structural and Magnetic Properties
;
_journal_issue 3
_journal_name_full 'Chemistry of Materials'
_journal_page_first 790
_journal_paper_doi 10.1021/cm052199q
_journal_volume 18
_journal_year 2006
_chemical_formula_sum 'C38 H22 Cr I4 N6 S16'
_chemical_formula_weight 1635.18
_chemical_name_systematic
;
 ?
;
_space_group_IT_number 2
_symmetry_cell_setting triclinic
_symmetry_space_group_name_Hall '-P 1'
_symmetry_space_group_name_H-M 'P -1'
_atom_sites_solution_hydrogens geom
_atom_sites_solution_primary direct
_atom_sites_solution_secondary difmap
_audit_creation_method SHELXL-97
_cell_angle_alpha 87.905(5)
_cell_angle_beta 75.981(5)
_cell_angle_gamma 80.712(2)
_cell_formula_units_Z 1
_cell_length_a 9.8645(6)
_cell_length_b 10.3255(8)
_cell_length_c 13.7712(8)
_cell_measurement_reflns_used 3676
_cell_measurement_temperature 293(2)
_cell_measurement_theta_max 25.028
_cell_measurement_theta_min 0.998
_cell_volume 1343.05(16)
_computing_cell_refinement 'HKL Scalepack (Otwinowski & Minor 1997)'
_computing_data_collection 'Collect (Nonius BV, 1997-2000)'
_computing_data_reduction 'HKL Denzo and Scalepack (Otwinowski & Minor 1997)'
_computing_structure_refinement 'SHELXL-97 (Sheldrick, 1997)'
_computing_structure_solution 'SHELXL-97 (Sheldrick, 1997)'
_diffrn_ambient_temperature 293(2)
_diffrn_detector_area_resol_mean 9
_diffrn_measured_fraction_theta_full 0.926
_diffrn_measured_fraction_theta_max 0.926
_diffrn_measurement_device_type KappaCCD
_diffrn_measurement_method CCD
_diffrn_radiation_monochromator 'horizonally mounted graphite crystal'
_diffrn_radiation_source 'fine-focus sealed tube'
_diffrn_radiation_type MoK\a
_diffrn_radiation_wavelength 0.71073
_diffrn_reflns_av_R_equivalents 0.0372
_diffrn_reflns_av_sigmaI/netI 0.0645
_diffrn_reflns_limit_h_max 10
_diffrn_reflns_limit_h_min -11
_diffrn_reflns_limit_k_max 12
_diffrn_reflns_limit_k_min -12
_diffrn_reflns_limit_l_max 15
_diffrn_reflns_limit_l_min -16
_diffrn_reflns_number 7166
_diffrn_reflns_theta_full 24.99
_diffrn_reflns_theta_max 24.99
_diffrn_reflns_theta_min 2.15
_exptl_absorpt_coefficient_mu 3.170
_exptl_absorpt_correction_type none
_exptl_crystal_colour black
_exptl_crystal_density_diffrn 2.022
_exptl_crystal_density_method 'not measured'
_exptl_crystal_description cube
_exptl_crystal_F_000 784
_exptl_crystal_size_max 0.14
_exptl_crystal_size_mid 0.8
_exptl_crystal_size_min 0.6
_refine_diff_density_max 0.573
_refine_diff_density_min -0.786
_refine_diff_density_rms 0.102
_refine_ls_extinction_method none
_refine_ls_goodness_of_fit_ref 1.082
_refine_ls_hydrogen_treatment mixed
_refine_ls_matrix_type full
_refine_ls_number_parameters 295
_refine_ls_number_reflns 4385
_refine_ls_number_restraints 0
_refine_ls_restrained_S_all 1.082
_refine_ls_R_factor_all 0.0722
_refine_ls_R_factor_gt 0.0438
_refine_ls_shift/su_max 0.000
_refine_ls_shift/su_mean 0.000
_refine_ls_structure_factor_coef Fsqd
_refine_ls_weighting_details 'calc w=1/[\s^2^(Fo^2^)+(0.0247P)^2^+1.7987P] where P=(Fo^2^+2Fc^2^)/3'
_refine_ls_weighting_scheme calc
_refine_ls_wR_factor_gt 0.0921
_refine_ls_wR_factor_ref 0.1054
_reflns_number_gt 3115
_reflns_number_total 4385
_reflns_threshold_expression >2sigma(I)
_cod_data_source_file cm052199qsi20051128_120741.cif
_cod_data_source_block 1a
_cod_depositor_comments
;
The following automatic conversions were performed:

'_exptl_absorpt_correction_type' value 'None' changed to 'none'
according to /home/saulius/struct/CIF-dictionaries/cif_core.dic
dictionary named 'cif_core.dic' version 2.4.1 from 2010-06-29.

Automatic conversion script
Id: cif_fix_values 1715 2011-07-08 13:25:40Z adriana 
;
_cod_original_cell_volume 1343.05(15)
_cod_original_sg_symbol_H-M P-1
_cod_database_code 4001484

loop_
_symmetry_equiv_pos_as_xyz
'x, y, z'
'-x, -y, -z'

loop_
_atom_site_label
_atom_site_type_symbol
_atom_site_fract_x
_atom_site_fract_y
_atom_site_fract_z
_atom_site_U_iso_or_equiv
_atom_site_adp_type
_atom_site_occupancy
_atom_site_symmetry_multiplicity
_atom_site_calc_flag
_atom_site_refinement_flags
Cr Cr 0.0000 0.0000 0.0000 0.0442(4) Uani 1 2 d S
C1 C -0.1586(8) -0.2219(8) -0.0119(6) 0.0583(19) Uani 1 1 d .
H1 H -0.1903 -0.1672 -0.0597 0.070 Uiso 1 1 calc R
C2 C -0.2060(8) -0.3386(8) 0.0064(6) 0.062(2) Uani 1 1 d .
H2 H -0.2672 -0.3625 -0.0291 0.074 Uiso 1 1 calc R
C3 C -0.1626(7) -0.4240(7) 0.0792(6) 0.0553(18) Uani 1 1 d .
C4 C -0.2071(8) -0.5464(8) 0.1055(7) 0.070(2) Uani 1 1 d .
H4 H -0.2700 -0.5753 0.0739 0.084 Uiso 1 1 calc R
C5 C -0.1598(10) -0.6212(8) 0.1754(7) 0.079(3) Uani 1 1 d .
H5 H -0.1900 -0.7019 0.1910 0.095 Uiso 1 1 calc R
C6 C -0.0660(10) -0.5813(8) 0.2257(6) 0.070(2) Uani 1 1 d .
H6 H -0.0350 -0.6343 0.2746 0.083 Uiso 1 1 calc R
C7 C -0.0206(9) -0.4638(7) 0.2019(6) 0.065(2) Uani 1 1 d .
H7 H 0.0429 -0.4372 0.2342 0.078 Uiso 1 1 calc R
C8 C -0.0681(7) -0.3825(7) 0.1297(5) 0.0481(16) Uani 1 1 d .
C9 C -0.0253(7) -0.2595(7) 0.1036(5) 0.0506(17) Uani 1 1 d .
H9 H 0.0371 -0.2325 0.1366 0.061 Uiso 1 1 calc R
C10 C -0.0428(7) 0.0429(7) 0.2297(5) 0.0492(17) Uani 1 1 d .
C11 C -0.3080(8) 0.1505(7) 0.0284(5) 0.0506(17) Uani 1 1 d .
C12 C -0.2430(8) 0.4034(7) -0.3933(5) 0.0539(18) Uani 1 1 d .
C13 C -0.3508(8) 0.4488(7) -0.3160(5) 0.0523(17) Uani 1 1 d .
C14 C -0.3901(7) 0.5985(7) -0.4654(5) 0.0500(17) Uani 1 1 d .
C15 C -0.4394(7) 0.6966(7) -0.5225(5) 0.0513(17) Uani 1 1 d .
C16 C -0.4636(8) 0.8663(8) -0.6587(6) 0.0603(19) Uani 1 1 d .
C17 C -0.5722(8) 0.9059(7) -0.5810(5) 0.0528(18) Uani 1 1 d .
C18 C -0.6116(11) 1.0046(9) -0.7764(7) 0.083(3) Uani 1 1 d .
H18A H -0.6147 1.0428 -0.8414 0.099 Uiso 1 1 calc R
H18B H -0.6637 0.9313 -0.7673 0.099 Uiso 1 1 calc R
C19 C -0.6814(11) 1.1027(9) -0.6990(7) 0.086(3) Uani 1 1 d .
H19A H -0.7749 1.1360 -0.7088 0.103 Uiso 1 1 calc R
H19B H -0.6284 1.1754 -0.7086 0.103 Uiso 1 1 calc R
I1 I -0.09196(5) 0.23849(5) -0.39224(4) 0.06028(18) Uani 1 1 d .
I2 I -0.39167(5) 0.37451(5) -0.17119(3) 0.05812(17) Uani 1 1 d .
S1 S -0.0705(3) 0.0619(2) 0.34915(15) 0.0835(7) Uani 1 1 d .
S2 S -0.4629(2) 0.2401(2) 0.04853(19) 0.0858(8) Uani 1 1 d .
S3 S -0.2395(2) 0.48242(19) -0.50839(14) 0.0608(5) Uani 1 1 d .
S4 S -0.4750(2) 0.57894(19) -0.33948(14) 0.0586(5) Uani 1 1 d .
S5 S -0.3577(2) 0.7181(2) -0.64703(15) 0.0641(5) Uani 1 1 d .
S6 S -0.5935(2) 0.80395(18) -0.47604(14) 0.0553(5) Uani 1 1 d .
S7 S -0.4286(3) 0.9439(3) -0.77500(18) 0.0876(8) Uani 1 1 d .
S8 S -0.7003(2) 1.0471(2) -0.57061(17) 0.0694(6) Uani 1 1 d .
N1 N -0.0673(6) -0.1796(5) 0.0356(4) 0.0463(13) Uani 1 1 d .
N2 N -0.0191(7) 0.0299(6) 0.1441(4) 0.0548(15) Uani 1 1 d .
N3 N -0.1984(6) 0.0874(6) 0.0132(4) 0.0514(14) Uani 1 1 d .

loop_
_atom_site_aniso_label
_atom_site_aniso_U_11
_atom_site_aniso_U_22
_atom_site_aniso_U_33
_atom_site_aniso_U_23
_atom_site_aniso_U_13
_atom_site_aniso_U_12
Cr 0.0478(9) 0.0418(8) 0.0380(8) 0.0021(6) -0.0091(6) 0.0051(7)
C1 0.051(5) 0.061(5) 0.062(5) 0.005(4) -0.016(4) -0.004(4)
C2 0.044(4) 0.064(5) 0.077(5) -0.011(4) -0.013(4) -0.008(4)
C3 0.038(4) 0.057(5) 0.061(5) -0.012(4) 0.003(3) -0.001(3)
C4 0.050(5) 0.058(5) 0.096(6) -0.013(5) -0.006(4) -0.005(4)
C5 0.073(6) 0.049(5) 0.097(7) -0.007(5) 0.012(5) -0.005(5)
C6 0.084(6) 0.044(4) 0.065(5) 0.005(4) -0.001(4) 0.008(4)
C7 0.084(6) 0.049(5) 0.061(5) -0.001(4) -0.018(4) -0.006(4)
C8 0.049(4) 0.043(4) 0.046(4) -0.004(3) -0.004(3) -0.001(3)
C9 0.051(4) 0.049(4) 0.048(4) -0.001(3) -0.011(3) 0.001(3)
C10 0.050(4) 0.046(4) 0.049(4) 0.000(3) -0.014(3) 0.005(3)
C11 0.056(5) 0.048(4) 0.047(4) 0.016(3) -0.010(3) -0.011(4)
C12 0.062(5) 0.055(4) 0.045(4) 0.004(3) -0.017(3) -0.003(4)
C13 0.054(4) 0.046(4) 0.054(4) 0.001(3) -0.014(3) 0.004(3)
C14 0.052(4) 0.045(4) 0.045(4) -0.001(3) -0.003(3) 0.000(3)
C15 0.049(4) 0.048(4) 0.053(4) 0.009(3) -0.007(3) -0.004(3)
C16 0.063(5) 0.064(5) 0.054(5) 0.009(4) -0.015(4) -0.008(4)
C17 0.057(5) 0.046(4) 0.056(5) 0.005(3) -0.017(3) -0.005(3)
C18 0.114(8) 0.070(6) 0.074(6) 0.032(5) -0.040(5) -0.023(6)
C19 0.089(7) 0.062(6) 0.107(8) 0.035(5) -0.033(6) -0.009(5)
I1 0.0580(3) 0.0586(3) 0.0615(3) -0.0084(2) -0.0201(2) 0.0093(2)
I2 0.0597(3) 0.0575(3) 0.0526(3) 0.0063(2) -0.0131(2) 0.0020(2)
S1 0.0956(17) 0.0932(17) 0.0430(11) -0.0059(10) -0.0131(10) 0.0363(13)
S2 0.0457(12) 0.0898(17) 0.1042(18) 0.0441(14) -0.0037(11) 0.0102(11)
S3 0.0588(12) 0.0608(12) 0.0521(11) 0.0040(9) -0.0044(8) 0.0076(10)
S4 0.0615(12) 0.0534(11) 0.0502(11) 0.0056(8) -0.0053(8) 0.0090(9)
S5 0.0619(13) 0.0661(12) 0.0536(11) 0.0098(9) -0.0019(9) 0.0006(10)
S6 0.0561(11) 0.0514(10) 0.0531(11) 0.0080(8) -0.0100(8) 0.0005(9)
S7 0.0854(17) 0.1001(18) 0.0680(15) 0.0348(13) -0.0043(12) -0.0166(15)
S8 0.0749(14) 0.0533(12) 0.0791(14) 0.0116(10) -0.0240(11) -0.0017(10)
N1 0.043(3) 0.046(3) 0.047(3) 0.003(3) -0.011(2) 0.001(3)
N2 0.069(4) 0.049(3) 0.042(4) 0.001(3) -0.013(3) 0.003(3)
N3 0.049(4) 0.050(3) 0.048(3) 0.003(3) -0.007(3) 0.004(3)

loop_
_atom_type_symbol
_atom_type_description
_atom_type_scat_dispersion_real
_atom_type_scat_dispersion_imag
_atom_type_scat_source
C C 0.0033 0.0016 'International Tables Vol C Tables 4.2.6.8 and 6.1.1.4'
I I -0.4742 1.8119 'International Tables Vol C Tables 4.2.6.8 and 6.1.1.4'
S S 0.1246 0.1234 'International Tables Vol C Tables 4.2.6.8 and 6.1.1.4'
N N 0.0061 0.0033 'International Tables Vol C Tables 4.2.6.8 and 6.1.1.4'
Cr Cr 0.3209 0.6236 'International Tables Vol C Tables 4.2.6.8 and 6.1.1.4'
H H 0.0000 0.0000 'International Tables Vol C Tables 4.2.6.8 and 6.1.1.4'

loop_
_geom_angle_atom_site_label_1
_geom_angle_atom_site_label_2
_geom_angle_atom_site_label_3
_geom_angle
_geom_angle_site_symmetry_1
_geom_angle_site_symmetry_3
N2 Cr N2 180.00(6) 2 .
N2 Cr N3 90.0(2) 2 .
N2 Cr N3 90.0(2) . .
N2 Cr N3 90.0(2) 2 2
N2 Cr N3 90.0(2) . 2
N3 Cr N3 180.0(3) . 2
N2 Cr N1 88.9(2) 2 2
N2 Cr N1 91.1(2) . 2
N3 Cr N1 89.2(2) . 2
N3 Cr N1 90.8(2) 2 2
N2 Cr N1 91.1(2) 2 .
N2 Cr N1 88.9(2) . .
N3 Cr N1 90.8(2) . .
N3 Cr N1 89.2(2) 2 .
N1 Cr N1 180.0(3) 2 .
C2 C1 N1 123.9(7) . .
C1 C2 C3 120.1(7) . .
C2 C3 C4 124.9(8) . .
C2 C3 C8 117.1(7) . .
C4 C3 C8 118.1(8) . .
C5 C4 C3 120.7(9) . .
C4 C5 C6 121.7(8) . .
C7 C6 C5 119.0(8) . .
C6 C7 C8 121.0(8) . .
C7 C8 C9 122.9(7) . .
C7 C8 C3 119.4(7) . .
C9 C8 C3 117.6(7) . .
N1 C9 C8 124.9(7) . .
N2 C10 S1 178.0(7) . .
N3 C11 S2 179.4(6) . .
C13 C12 S3 116.7(6) . .
C13 C12 I1 126.1(5) . .
S3 C12 I1 117.0(4) . .
C12 C13 S4 117.4(6) . .
C12 C13 I2 126.9(5) . .
S4 C13 I2 115.7(4) . .
C15 C14 S3 124.3(5) . .
C15 C14 S4 121.8(5) . .
S3 C14 S4 113.9(4) . .
C14 C15 S6 121.6(5) . .
C14 C15 S5 122.7(5) . .
S6 C15 S5 115.6(4) . .
C17 C16 S5 117.4(6) . .
C17 C16 S7 125.5(6) . .
S5 C16 S7 116.9(5) . .
C16 C17 S6 116.9(6) . .
C16 C17 S8 128.5(6) . .
S6 C17 S8 114.6(4) . .
C19 C18 S7 113.4(7) . .
C18 C19 S8 116.1(6) . .
C14 S3 C12 96.1(3) . .
C13 S4 C14 95.8(3) . .
C15 S5 C16 94.6(3) . .
C15 S6 C17 94.4(3) . .
C16 S7 C18 96.7(4) . .
C17 S8 C19 103.3(4) . .
C9 N1 C1 116.3(6) . .
C9 N1 Cr 123.2(5) . .
C1 N1 Cr 120.5(5) . .
C10 N2 Cr 173.3(6) . .
C11 N3 Cr 170.5(6) . .

loop_
_geom_bond_atom_site_label_1
_geom_bond_atom_site_label_2
_geom_bond_distance
_geom_bond_site_symmetry_2
Cr N2 1.978(6) 2
Cr N2 1.978(6) .
Cr N3 1.986(6) .
Cr N3 1.986(6) 2
Cr N1 2.073(5) 2
Cr N1 2.073(5) .
C1 C2 1.356(10) .
C1 N1 1.365(9) .
C2 C3 1.410(10) .
C3 C4 1.410(11) .
C3 C8 1.414(10) .
C4 C5 1.337(12) .
C5 C6 1.401(13) .
C6 C7 1.362(11) .
C7 C8 1.396(10) .
C8 C9 1.409(9) .
C9 N1 1.322(8) .
C10 N2 1.154(8) .
C10 S1 1.614(7) .
C11 N3 1.145(8) .
C11 S2 1.621(8) .
C12 C13 1.346(10) .
C12 S3 1.751(7) .
C12 I1 2.076(7) .
C13 S4 1.744(7) .
C13 I2 2.080(7) .
C14 C15 1.359(9) .
C14 S3 1.745(7) .
C14 S4 1.754(7) .
C15 S6 1.728(7) .
C15 S5 1.732(7) .
C16 C17 1.339(10) .
C16 S5 1.734(8) .
C16 S7 1.747(7) .
C17 S6 1.748(7) .
C17 S8 1.754(7) .
C18 C19 1.460(12) .
C18 S7 1.817(10) .
C19 S8 1.815(9) .
